data_2300356
loop_
_publ_author_name
'Chakoumakos, Bryan C.'
'Cao, Huibo'
'Ye, Feng'
'Stoica, Alexandru D.'
'Popovici, Mihai'
'Sundaram, Madhan'
'Zhou, Wenduo'
'Hicks, J. Steve'
'Lynn, Gary W.'
'Riedel, Richard A.'

_publ_section_title
;
 Four-circle single-crystal neutron diffractometer at the High Flux
 Isotope Reactor
;
_journal_coeditor_code KO5139
_journal_issue 3
_journal_name_full 'Journal of Applied Crystallography'
_journal_page_first 655
_journal_page_last 658
_journal_paper_doi 10.1107/S0021889811012301
_journal_volume 44
_journal_year 2011
_chemical_formula_moiety 'H2C2O4 2H2O'
_chemical_formula_sum 'C2 H6 O6'
_chemical_formula_weight 126.063
_chemical_name_common 'alpha oxalic acid dihydrate'
_space_group_IT_number 14
_symmetry_cell_setting monoclinic
_symmetry_space_group_name_Hall '-P 2yn'
_symmetry_space_group_name_H-M 'P 1 21/n 1'
_atom_sites_solution_hydrogens geom
_atom_sites_solution_primary direct
_atom_sites_solution_secondary difmap
_cell_angle_alpha 90.00
_cell_angle_beta 106.26(3)
_cell_angle_gamma 90.00
_cell_formula_units_Z 2
_cell_length_a 6.0514(2)
_cell_length_b 3.5482(16)
_cell_length_c 11.996(4)
_cell_measurement_temperature 293(2)
_cell_volume 247.27(14)
_computing_structure_refinement 'SHELXL-97 (Sheldrick, 1997)'
_diffrn_ambient_temperature 293(2)
_diffrn_measured_fraction_theta_full 0.965
_diffrn_measured_fraction_theta_max 0.965
_diffrn_measurement_device_type 'Huber four-circle diffractometer'
_diffrn_measurement_method 'omega scans, bisecting mode'
_diffrn_radiation_monochromator silicon
_diffrn_radiation_probe neutron
_diffrn_radiation_source 'High Flux Isotope Reactor, ORNL'
_diffrn_radiation_type neutron
_diffrn_radiation_wavelength 1.00000
_diffrn_reflns_av_R_equivalents 0.0338
_diffrn_reflns_av_sigmaI/netI 0.1258
_diffrn_reflns_limit_h_max 8
_diffrn_reflns_limit_h_min 0
_diffrn_reflns_limit_k_max 4
_diffrn_reflns_limit_k_min 0
_diffrn_reflns_limit_l_max 15
_diffrn_reflns_limit_l_min -16
_diffrn_reflns_number 667
_diffrn_reflns_theta_full 42.94
_diffrn_reflns_theta_max 42.94
_diffrn_reflns_theta_min 4.89
_exptl_absorpt_coefficient_mu 0.168
_exptl_crystal_colour colorless
_exptl_crystal_density_diffrn 1.711
_exptl_crystal_density_method 'not measured'
_exptl_crystal_F_000 51
_exptl_crystal_size_max 2
_exptl_crystal_size_mid 2
_exptl_crystal_size_min 1.5
_refine_diff_density_max 0.475
_refine_diff_density_min -0.787
_refine_ls_extinction_coef 1.54(15)
_refine_ls_extinction_expression Fc^*^=kFc[1+0.001xFc^2^\l^3^/sin(2\q)]^-1/4^
_refine_ls_extinction_method SHELXL
_refine_ls_goodness_of_fit_ref 0.956
_refine_ls_hydrogen_treatment mixed
_refine_ls_matrix_type full
_refine_ls_number_parameters 65
_refine_ls_number_reflns 613
_refine_ls_number_restraints 0
_refine_ls_restrained_S_all 0.956
_refine_ls_R_factor_all 0.1877
_refine_ls_R_factor_gt 0.0563
_refine_ls_shift/su_max 0.000
_refine_ls_shift/su_mean 0.000
_refine_ls_structure_factor_coef Fsqd
_refine_ls_weighting_details 'calc w=1/[\s^2^(Fo^2^)+(0.1137P)^2^+0.0000P] where P=(Fo^2^+2Fc^2^)/3'
_refine_ls_weighting_scheme calc
_refine_ls_wR_factor_gt 0.1505
_refine_ls_wR_factor_ref 0.1721
_reflns_number_gt 332
_reflns_number_total 613
_reflns_threshold_expression >2sigma(I)
_cod_data_source_file ko5139.cif
_cod_data_source_block shelxl
_cod_original_cell_volume 247.27(16)
_cod_original_sg_symbol_H-M P21/n
_cod_database_code 2300356

loop_
_symmetry_equiv_pos_as_xyz
'x, y, z'
'-x+1/2, y+1/2, -z+1/2'
'-x, -y, -z'
'x-1/2, -y-1/2, z-1/2'

loop_
_atom_site_type_symbol
_atom_site_label
_atom_site_fract_x
_atom_site_fract_y
_atom_site_fract_z
_atom_site_U_iso_or_equiv
_atom_site_adp_type
_atom_site_calc_flag
_atom_site_refinement_flags
_atom_site_occupancy
_atom_site_symmetry_multiplicity
_atom_site_disorder_assembly
_atom_site_disorder_group
C C1 -0.0442(4) 0.0560(8) 0.05147(18) 0.0529(8) Uani d . 1 1 . .
O O3 -0.0493(6) 0.1143(10) 0.3200(3) 0.0626(10) Uani d . 1 1 . .
O O2 -0.2209(5) 0.2316(10) 0.0359(3) 0.0638(10) Uani d . 1 1 . .
O O1 0.0846(5) -0.0577(10) 0.1487(2) 0.0629(10) Uani d . 1 1 . .
H H3 -0.1396(11) -0.056(2) 0.3486(6) 0.0834(17) Uani d . 1 1 . .
H H1 0.0250(9) 0.0104(17) 0.2182(5) 0.0700(15) Uani d . 1 1 . .
H H2 0.0723(11) 0.187(2) 0.3859(5) 0.0763(16) Uani d . 1 1 . .

loop_
_atom_site_aniso_label
_atom_site_aniso_U_11
_atom_site_aniso_U_22
_atom_site_aniso_U_33
_atom_site_aniso_U_12
_atom_site_aniso_U_13
_atom_site_aniso_U_23
C1 0.0523(13) 0.0699(14) 0.0366(12) 0.0061(10) 0.0124(8) 0.0008(9)
O3 0.0636(19) 0.087(2) 0.0391(15) -0.0118(16) 0.0179(14) -0.0052(12)
O2 0.0609(17) 0.089(2) 0.0435(13) 0.0195(14) 0.0176(11) 0.0035(14)
O1 0.0614(16) 0.087(2) 0.0391(15) 0.0139(15) 0.0120(11) 0.0014(12)
H3 0.074(3) 0.106(4) 0.078(4) -0.011(3) 0.034(3) 0.004(3)
H1 0.065(3) 0.089(4) 0.055(3) 0.005(2) 0.015(2) 0.003(2)
H2 0.078(4) 0.089(4) 0.059(3) -0.011(3) 0.015(3) -0.010(2)

loop_
_atom_type_symbol
_atom_type_description
_atom_type_scat_dispersion_real
_atom_type_scat_dispersion_imag
_atom_type_scat_source
C C 0.0000 0.0000 'International Tables Vol C Tables 4.2.6.8 and 6.1.1.4'
H H 0.0000 0.0000 'International Tables Vol C Tables 4.2.6.8 and 6.1.1.4'
O O 0.0000 0.0000 'International Tables Vol C Tables 4.2.6.8 and 6.1.1.4'
